data_7009346
loop_
_publ_author_name
'Lewis, Gareth R.'
'Dance, Ian'

_publ_section_title
;
 Crystal supramolecular motifs for [Ph4P]+ salts of [M(mnt)2]2&#x2212;,
 [M(mnt)2]&#x2212;, [{M(mnt)2}2]2&#x2212;, [M(mnt)3]3&#x2212; and
 [M(mnt)3]2&#x2212;
 (mnt2&#x2212;&#x2005;=&#x2005;maleonitriledithiolate)&#x200A;&#x2020;
;
_journal_issue 18
_journal_name_full 'Journal of the Chemical Society, Dalton Transactions'
_journal_page_first 3176
_journal_paper_doi 10.1039/b000093k
_journal_year 2000
_chemical_formula_sum 'C60 H40 Fe N6 P2 S6'
_chemical_formula_weight 1155.13
_chemical_name_systematic
;
 ?
;
_space_group_IT_number 15
_symmetry_cell_setting monoclinic
_symmetry_space_group_name_Hall '-C 2yc'
_symmetry_space_group_name_H-M 'C 1 2/c 1'
_atom_sites_solution_hydrogens geom
_atom_sites_solution_primary direct
_atom_sites_solution_secondary difmap
_audit_creation_method SHELXL-97
_cell_angle_alpha 90.00
_cell_angle_beta 130.09(3)
_cell_angle_gamma 90.00
_cell_formula_units_Z 4
_cell_length_a 27.978(6)
_cell_length_b 13.402(3)
_cell_length_c 19.882(4)
_cell_measurement_reflns_used 38
_cell_measurement_temperature 293(2)
_cell_measurement_theta_max 25.00
_cell_measurement_theta_min 2.02
_cell_volume 5703(3)
_computing_structure_refinement 'SHELXL-97 (Sheldrick, 1997)'
_computing_structure_solution 'SHELXS-97 (Sheldrick, 1990)'
_diffrn_ambient_temperature 293(2)
_diffrn_measured_fraction_theta_full 1.000
_diffrn_measured_fraction_theta_max 1.000
_diffrn_measurement_device_type 'Nonius CAD-4'
_diffrn_measurement_method \w--2\q
_diffrn_radiation_monochromator graphite
_diffrn_radiation_source 'fine-focus sealed tube'
_diffrn_radiation_type CuK\a
_diffrn_radiation_wavelength 1.54180
_diffrn_reflns_av_R_equivalents 0.0381
_diffrn_reflns_av_sigmaI/netI 0.1296
_diffrn_reflns_limit_h_max 26
_diffrn_reflns_limit_h_min -34
_diffrn_reflns_limit_k_max 16
_diffrn_reflns_limit_k_min 0
_diffrn_reflns_limit_l_max 24
_diffrn_reflns_limit_l_min 0
_diffrn_reflns_number 5405
_diffrn_reflns_theta_full 69.97
_diffrn_reflns_theta_max 69.97
_diffrn_reflns_theta_min 3.89
_exptl_absorpt_coefficient_mu 5.053
_exptl_absorpt_correction_T_max 0.8415
_exptl_absorpt_correction_T_min 0.7823
_exptl_absorpt_correction_type empirical
_exptl_crystal_colour diamonds
_exptl_crystal_density_diffrn 1.345
_exptl_crystal_density_method 'not measured'
_exptl_crystal_description black
_exptl_crystal_F_000 2376
_exptl_crystal_size_max 0.28
_exptl_crystal_size_mid 0.17
_exptl_crystal_size_min 0.14
_refine_diff_density_max 0.238
_refine_diff_density_min -0.207
_refine_diff_density_rms 0.043
_refine_ls_extinction_expression Fc^*^=kFc[1+0.001xFc^2^\l^3^/sin(2\q)]^-1/4^
_refine_ls_extinction_method SHELXL
_refine_ls_goodness_of_fit_ref 0.716
_refine_ls_hydrogen_treatment mixed
_refine_ls_matrix_type full
_refine_ls_number_parameters 340
_refine_ls_number_reflns 5405
_refine_ls_number_restraints 0
_refine_ls_restrained_S_all 0.716
_refine_ls_R_factor_all 0.1327
_refine_ls_R_factor_gt 0.0334
_refine_ls_shift/su_max 0.001
_refine_ls_shift/su_mean 0.000
_refine_ls_structure_factor_coef Fsqd
_refine_ls_weighting_details 'calc w=1/[\s^2^(Fo^2^)+(0.1000P)^2^+0.0000P] where P=(Fo^2^+2Fc^2^)/3'
_refine_ls_weighting_scheme calc
_refine_ls_wR_factor_gt 0.1006
_refine_ls_wR_factor_ref 0.1364
_reflns_number_gt 2466
_reflns_number_total 5405
_reflns_threshold_expression >2sigma(I)
_cod_data_source_file b000093k.txt
_cod_data_source_block beta-8
_cod_original_cell_volume 5703(2)
_cod_original_sg_symbol_H-M C2/c
_cod_database_code 7009346

loop_
_symmetry_equiv_pos_as_xyz
'x, y, z'
'-x, y, -z+1/2'
'x+1/2, y+1/2, z'
'-x+1/2, y+1/2, -z+1/2'
'-x, -y, -z'
'x, -y, z-1/2'
'-x+1/2, -y+1/2, -z'
'x+1/2, -y+1/2, z-1/2'

loop_
_atom_site_label
_atom_site_type_symbol
_atom_site_fract_x
_atom_site_fract_y
_atom_site_fract_z
_atom_site_U_iso_or_equiv
_atom_site_adp_type
_atom_site_occupancy
_atom_site_symmetry_multiplicity
_atom_site_calc_flag
_atom_site_refinement_flags
_atom_site_disorder_assembly
_atom_site_disorder_group
Fe1 Fe 1.0000 0.20326(6) 0.7500 0.0542(2) Uani 1 2 d S . .
P1 P 0.67044(4) 0.82320(7) 0.20845(6) 0.0524(2) Uani 1 1 d . . .
S1 S 1.00876(5) 0.19076(8) 0.64490(6) 0.0692(3) Uani 1 1 d . . .
S2 S 1.08196(5) 0.09819(7) 0.83367(6) 0.0643(3) Uani 1 1 d . . .
S3 S 0.92816(4) 0.32548(8) 0.66805(6) 0.0673(3) Uani 1 1 d . . .
N1 N 1.1142(2) 0.1081(4) 0.6074(3) 0.1230(17) Uani 1 1 d . . .
N2 N 1.2131(2) -0.0060(3) 0.8544(3) 0.1196(17) Uani 1 1 d . . .
N3 N 0.9084(3) 0.5979(3) 0.6396(3) 0.132(2) Uani 1 1 d . . .
C1 C 1.07781(19) 0.1262(3) 0.6960(3) 0.0652(10) Uani 1 1 d . . .
C2 C 1.10928(17) 0.0884(3) 0.7772(3) 0.0631(10) Uani 1 1 d . . .
C3 C 1.0985(2) 0.1154(4) 0.6468(3) 0.0861(14) Uani 1 1 d . . .
C4 C 1.1675(2) 0.0362(3) 0.8206(3) 0.0836(13) Uani 1 1 d . . .
C5 C 0.96913(17) 0.4351(3) 0.7140(2) 0.0567(9) Uani 1 1 d . . .
C6 C 0.9360(2) 0.5260(3) 0.6738(3) 0.0808(13) Uani 1 1 d . . .
C7 C 0.61317(18) 0.7372(3) 0.1860(2) 0.0602(9) Uani 1 1 d . . .
C8 C 0.5987(2) 0.7357(4) 0.2407(3) 0.0847(13) Uani 1 1 d . . .
H8A H 0.6207 0.7760 0.2905 0.102 Uiso 1 1 calc R . .
C9 C 0.5522(3) 0.6752(5) 0.2219(4) 0.1134(19) Uani 1 1 d . . .
H9A H 0.5438 0.6730 0.2602 0.136 Uiso 1 1 calc R . .
C10 C 0.5174(3) 0.6172(4) 0.1467(5) 0.115(2) Uani 1 1 d . . .
H10A H 0.4844 0.5785 0.1327 0.138 Uiso 1 1 calc R . .
C11 C 0.5322(2) 0.6178(4) 0.0941(4) 0.1007(16) Uani 1 1 d . . .
H11A H 0.5096 0.5776 0.0442 0.121 Uiso 1 1 calc R . .
C12 C 0.5802(2) 0.6768(3) 0.1125(3) 0.0791(12) Uani 1 1 d . . .
H12A H 0.5900 0.6756 0.0758 0.095 Uiso 1 1 calc R . .
C13 C 0.72711(17) 0.8420(3) 0.3247(2) 0.0547(9) Uani 1 1 d . . .
C14 C 0.74966(19) 0.9357(3) 0.3592(2) 0.0746(12) Uani 1 1 d . . .
H14A H 0.7343 0.9910 0.3224 0.090 Uiso 1 1 calc R . .
C15 C 0.7955(2) 0.9470(4) 0.4495(3) 0.0953(16) Uani 1 1 d . . .
H15A H 0.8108 1.0103 0.4731 0.114 Uiso 1 1 calc R . .
C16 C 0.8180(2) 0.8673(4) 0.5035(3) 0.0883(15) Uani 1 1 d . . .
H16A H 0.8487 0.8762 0.5639 0.106 Uiso 1 1 calc R . .
C17 C 0.7961(2) 0.7731(4) 0.4702(2) 0.0784(13) Uani 1 1 d . . .
H17A H 0.8120 0.7184 0.5078 0.094 Uiso 1 1 calc R . .
C18 C 0.75048(19) 0.7599(3) 0.3808(2) 0.0677(11) Uani 1 1 d . . .
H18A H 0.7353 0.6963 0.3579 0.081 Uiso 1 1 calc R . .
C19 C 0.63089(16) 0.9383(3) 0.1530(2) 0.0552(9) Uani 1 1 d . . .
C20 C 0.64952(19) 0.9970(3) 0.1166(3) 0.0716(11) Uani 1 1 d . . .
H20A H 0.6834 0.9776 0.1211 0.086 Uiso 1 1 calc R . .
C21 C 0.6178(2) 1.0850(3) 0.0732(3) 0.0800(13) Uani 1 1 d . . .
H21A H 0.6297 1.1239 0.0473 0.096 Uiso 1 1 calc R . .
C22 C 0.5690(2) 1.1135(3) 0.0690(3) 0.0822(13) Uani 1 1 d . . .
H22A H 0.5476 1.1721 0.0398 0.099 Uiso 1 1 calc R . .
C23 C 0.5511(2) 1.0576(3) 0.1070(3) 0.0812(13) Uani 1 1 d . . .
H23A H 0.5188 1.0791 0.1055 0.097 Uiso 1 1 calc R . .
C24 C 0.58130(19) 0.9693(3) 0.1473(2) 0.0667(10) Uani 1 1 d . . .
H24A H 0.5681 0.9297 0.1711 0.080 Uiso 1 1 calc R . .
C25 C 0.70824(16) 0.7760(3) 0.1688(2) 0.0524(8) Uani 1 1 d . . .
C26 C 0.67713(17) 0.7723(3) 0.0795(2) 0.0638(10) Uani 1 1 d . . .
H26A H 0.6364 0.7960 0.0392 0.077 Uiso 1 1 calc R . .
C27 C 0.70697(19) 0.7329(3) 0.0507(2) 0.0680(11) Uani 1 1 d . . .
H27A H 0.6862 0.7304 -0.0092 0.082 Uiso 1 1 calc R . .
C28 C 0.76681(18) 0.6978(3) 0.1096(2) 0.0644(10) Uani 1 1 d . . .
H28A H 0.7865 0.6717 0.0897 0.077 Uiso 1 1 calc R . .
C29 C 0.79769(18) 0.7009(3) 0.1977(2) 0.0619(10) Uani 1 1 d . . .
H29A H 0.8382 0.6763 0.2375 0.074 Uiso 1 1 calc R . .
C30 C 0.76926(16) 0.7401(3) 0.2278(2) 0.0553(9) Uani 1 1 d . . .
H30A H 0.7908 0.7427 0.2879 0.066 Uiso 1 1 calc R . .

loop_
_atom_site_aniso_label
_atom_site_aniso_U_11
_atom_site_aniso_U_22
_atom_site_aniso_U_33
_atom_site_aniso_U_23
_atom_site_aniso_U_13
_atom_site_aniso_U_12
Fe1 0.0470(4) 0.0480(5) 0.0509(4) 0.000 0.0239(4) 0.000
P1 0.0513(5) 0.0530(5) 0.0481(5) 0.0001(4) 0.0298(4) -0.0002(4)
S1 0.0610(6) 0.0808(7) 0.0576(5) 0.0086(5) 0.0346(5) 0.0003(5)
S2 0.0618(6) 0.0578(6) 0.0605(5) 0.0096(4) 0.0336(5) 0.0134(5)
S3 0.0458(5) 0.0613(6) 0.0621(5) 0.0002(4) 0.0198(4) 0.0046(4)
N1 0.099(3) 0.174(5) 0.123(4) -0.034(4) 0.084(3) -0.026(3)
N2 0.094(3) 0.096(3) 0.178(5) 0.033(3) 0.092(3) 0.032(3)
N3 0.171(5) 0.079(3) 0.098(3) 0.014(3) 0.065(3) 0.052(3)
C1 0.062(2) 0.056(2) 0.079(3) -0.010(2) 0.046(2) -0.0101(19)
C2 0.055(2) 0.047(2) 0.079(3) -0.0034(18) 0.039(2) -0.0024(18)
C3 0.073(3) 0.104(4) 0.096(3) -0.023(3) 0.061(3) -0.017(3)
C4 0.080(3) 0.063(3) 0.113(4) 0.005(3) 0.065(3) 0.002(2)
C5 0.069(2) 0.051(2) 0.0550(19) 0.0027(15) 0.0423(18) 0.0101(18)
C6 0.108(4) 0.061(3) 0.061(2) 0.002(2) 0.049(2) 0.018(3)
C7 0.059(2) 0.057(2) 0.064(2) 0.0047(17) 0.039(2) 0.0005(18)
C8 0.078(3) 0.098(4) 0.098(3) -0.008(3) 0.066(3) -0.014(3)
C9 0.091(4) 0.135(5) 0.137(5) 0.020(4) 0.084(4) -0.007(4)
C10 0.072(3) 0.093(4) 0.166(6) 0.029(4) 0.069(4) -0.004(3)
C11 0.082(3) 0.072(3) 0.111(4) -0.014(3) 0.045(3) -0.023(3)
C12 0.079(3) 0.073(3) 0.076(3) -0.004(2) 0.045(2) -0.011(2)
C13 0.060(2) 0.052(2) 0.0516(19) 0.0027(16) 0.0357(17) 0.0048(17)
C14 0.076(3) 0.062(2) 0.057(2) -0.0111(19) 0.030(2) 0.000(2)
C15 0.105(4) 0.084(3) 0.062(3) -0.018(2) 0.038(3) 0.001(3)
C16 0.082(3) 0.112(4) 0.049(2) -0.008(2) 0.032(2) 0.012(3)
C17 0.084(3) 0.098(4) 0.053(2) 0.014(2) 0.044(2) 0.020(3)
C18 0.079(3) 0.065(3) 0.065(2) 0.0010(19) 0.049(2) 0.004(2)
C19 0.051(2) 0.055(2) 0.0479(18) -0.0016(15) 0.0262(16) -0.0006(17)
C20 0.066(2) 0.066(3) 0.077(3) 0.009(2) 0.043(2) 0.000(2)
C21 0.091(3) 0.067(3) 0.077(3) 0.008(2) 0.052(3) -0.006(3)
C22 0.083(3) 0.061(3) 0.064(3) 0.002(2) 0.030(2) 0.009(2)
C23 0.075(3) 0.071(3) 0.083(3) 0.003(2) 0.044(3) 0.015(2)
C24 0.063(2) 0.067(3) 0.065(2) 0.0027(19) 0.039(2) 0.008(2)
C25 0.0495(19) 0.056(2) 0.0462(17) -0.0027(15) 0.0284(16) -0.0051(17)
C26 0.050(2) 0.079(3) 0.0507(19) 0.0061(18) 0.0273(17) 0.008(2)
C27 0.070(3) 0.084(3) 0.0472(19) 0.0018(19) 0.036(2) 0.004(2)
C28 0.065(2) 0.070(3) 0.067(2) -0.0012(19) 0.046(2) -0.003(2)
C29 0.055(2) 0.069(3) 0.061(2) 0.0062(18) 0.0372(18) 0.0040(19)
C30 0.055(2) 0.058(2) 0.0473(18) -0.0001(16) 0.0305(17) -0.0015(17)

loop_
_atom_type_symbol
_atom_type_description
_atom_type_scat_dispersion_real
_atom_type_scat_dispersion_imag
_atom_type_scat_source
C C 0.0181 0.0091 'International Tables Vol C Tables 4.2.6.8 and 6.1.1.4'
H H 0.0000 0.0000 'International Tables Vol C Tables 4.2.6.8 and 6.1.1.4'
N N 0.0311 0.0180 'International Tables Vol C Tables 4.2.6.8 and 6.1.1.4'
P P 0.2955 0.4335 'International Tables Vol C Tables 4.2.6.8 and 6.1.1.4'
S S 0.3331 0.5567 'International Tables Vol C Tables 4.2.6.8 and 6.1.1.4'
Fe Fe -1.1336 3.1974 'International Tables Vol C Tables 4.2.6.8 and 6.1.1.4'

loop_
_geom_angle_atom_site_label_1
_geom_angle_atom_site_label_2
_geom_angle_atom_site_label_3
_geom_angle
_geom_angle_site_symmetry_1
_geom_angle_site_symmetry_3
_geom_angle_publ_flag
S2 Fe1 S2 102.81(7) 2_756 . ?
S2 Fe1 S1 88.37(5) 2_756 2_756 ?
S2 Fe1 S1 86.33(5) . 2_756 ?
S2 Fe1 S1 86.33(5) 2_756 . ?
S2 Fe1 S1 88.37(5) . . ?
S1 Fe1 S1 171.51(7) 2_756 . ?
S2 Fe1 S3 84.92(5) 2_756 . ?
S2 Fe1 S3 171.17(5) . . ?
S1 Fe1 S3 98.27(5) 2_756 . ?
S1 Fe1 S3 87.88(5) . . ?
S2 Fe1 S3 171.17(5) 2_756 2_756 ?
S2 Fe1 S3 84.92(5) . 2_756 ?
S1 Fe1 S3 87.89(5) 2_756 2_756 ?
S1 Fe1 S3 98.26(5) . 2_756 ?
S3 Fe1 S3 87.70(7) . 2_756 ?
C7 P1 C13 108.67(18) . . ?
C7 P1 C25 110.60(17) . . ?
C13 P1 C25 109.56(16) . . ?
C7 P1 C19 107.57(18) . . ?
C13 P1 C19 110.72(16) . . ?
C25 P1 C19 109.70(17) . . ?
C1 S1 Fe1 103.87(14) . . ?
C2 S2 Fe1 103.51(13) . . ?
C5 S3 Fe1 104.82(12) . . ?
C2 C1 C3 122.9(4) . . ?
C2 C1 S1 120.9(3) . . ?
C3 C1 S1 116.2(3) . . ?
C1 C2 C4 121.0(4) . . ?
C1 C2 S2 122.1(3) . . ?
C4 C2 S2 116.8(3) . . ?
N1 C3 C1 179.0(7) . . ?
N2 C4 C2 179.2(7) . . ?
C5 C5 C6 121.2(2) 2_756 . ?
C5 C5 S3 121.30(12) 2_756 . ?
C6 C5 S3 117.5(3) . . ?
N3 C6 C5 178.3(4) . . ?
C12 C7 C8 119.3(4) . . ?
C12 C7 P1 121.6(3) . . ?
C8 C7 P1 118.9(3) . . ?
C9 C8 C7 120.2(5) . . ?
C8 C9 C10 120.9(6) . . ?
C11 C10 C9 118.7(5) . . ?
C10 C11 C12 121.7(5) . . ?
C7 C12 C11 119.1(5) . . ?
C14 C13 C18 119.6(3) . . ?
C14 C13 P1 120.9(3) . . ?
C18 C13 P1 119.4(3) . . ?
C13 C14 C15 119.4(4) . . ?
C16 C15 C14 120.8(4) . . ?
C15 C16 C17 120.6(4) . . ?
C16 C17 C18 119.7(4) . . ?
C17 C18 C13 119.9(4) . . ?
C20 C19 C24 119.0(4) . . ?
C20 C19 P1 121.2(3) . . ?
C24 C19 P1 119.8(3) . . ?
C19 C20 C21 120.3(4) . . ?
C22 C21 C20 119.1(4) . . ?
C23 C22 C21 121.3(4) . . ?
C22 C23 C24 119.2(4) . . ?
C23 C24 C19 121.1(4) . . ?
C26 C25 C30 118.9(3) . . ?
C26 C25 P1 120.9(3) . . ?
C30 C25 P1 120.1(3) . . ?
C27 C26 C25 119.7(3) . . ?
C28 C27 C26 120.5(3) . . ?
C29 C28 C27 120.2(4) . . ?
C28 C29 C30 120.4(4) . . ?
C29 C30 C25 120.4(3) . . ?

loop_
_geom_bond_atom_site_label_1
_geom_bond_atom_site_label_2
_geom_bond_distance
_geom_bond_site_symmetry_2
_geom_bond_publ_flag
Fe1 S2 2.2571(13) 2_756 ?
Fe1 S2 2.2572(13) . ?
Fe1 S1 2.2614(11) 2_756 ?
Fe1 S1 2.2615(11) . ?
Fe1 S3 2.2715(13) . ?
Fe1 S3 2.2715(13) 2_756 ?
P1 C7 1.782(4) . ?
P1 C13 1.789(4) . ?
P1 C25 1.792(4) . ?
P1 C19 1.802(4) . ?
S1 C1 1.728(4) . ?
S2 C2 1.723(4) . ?
S3 C5 1.720(4) . ?
N1 C3 1.123(5) . ?
N2 C4 1.138(6) . ?
N3 C6 1.144(5) . ?
C1 C2 1.345(5) . ?
C1 C3 1.427(6) . ?
C2 C4 1.441(6) . ?
C5 C5 1.360(7) 2_756 ?
C5 C6 1.425(5) . ?
C7 C12 1.380(5) . ?
C7 C8 1.384(6) . ?
C8 C9 1.365(6) . ?
C9 C10 1.383(8) . ?
C10 C11 1.350(7) . ?
C11 C12 1.390(6) . ?
C13 C14 1.374(5) . ?
C13 C18 1.394(5) . ?
C14 C15 1.387(5) . ?
C15 C16 1.349(6) . ?
C16 C17 1.373(6) . ?
C17 C18 1.377(5) . ?
C19 C20 1.379(5) . ?
C19 C24 1.381(5) . ?
C20 C21 1.393(5) . ?
C21 C22 1.368(6) . ?
C22 C23 1.368(6) . ?
C23 C24 1.372(5) . ?
C25 C26 1.387(4) . ?
C25 C30 1.394(5) . ?
C26 C27 1.386(5) . ?
C27 C28 1.368(5) . ?
C28 C29 1.366(5) . ?
C29 C30 1.371(5) . ?
